data_4080725
loop_
_publ_author_name
'Yang, Yi-Fan'
'Ganguly, Rakesh'
'Li, Yongxin'
'So, Cheuk-Wai'

_publ_section_title
;
 Reactivity of a Tin(II) 1,3-Benzodi(thiophosphinoyl)methanediide Complex
 toward Gallium, Germanium, and Zinc Compounds
;
_journal_issue 9
_journal_name_full Organometallics
_journal_page_first 2643
_journal_paper_doi 10.1021/om400141j
_journal_volume 32
_journal_year 2013
_chemical_formula_moiety 'C38 H28 Cl6 Ga2 P4 S4 Sn2, 2(C19 H14 Cl3 Ga P2 S2 Sn), 4(C H2 Cl)'
_chemical_formula_sum 'C80 H64 Cl20 Ga4 P8 S8 Sn4'
_chemical_formula_weight 2992.19
_chemical_name_systematic
; 
 ? 
;
_space_group_IT_number 14
_symmetry_cell_setting monoclinic
_symmetry_space_group_name_Hall '-P 2ybc'
_symmetry_space_group_name_H-M 'P 1 21/c 1'
_atom_sites_solution_hydrogens geom
_atom_sites_solution_primary direct
_atom_sites_solution_secondary difmap
_audit_creation_method SHELXL-97
_cell_angle_alpha 90.00
_cell_angle_beta 105.154(2)
_cell_angle_gamma 90.00
_cell_formula_units_Z 2
_cell_length_a 17.4310(6)
_cell_length_b 14.8843(5)
_cell_length_c 20.4573(7)
_cell_measurement_reflns_used 9774
_cell_measurement_temperature 103(2)
_cell_measurement_theta_max 32.69
_cell_measurement_theta_min 2.65
_cell_volume 5123.0(3)
_computing_cell_refinement 'Bruker SAINT'
_computing_data_collection 'Bruker APEX2'
_computing_data_reduction 'Bruker SAINT'
_computing_molecular_graphics 'Bruker SHELXTL'
_computing_publication_material 'Bruker SHELXTL'
_computing_structure_refinement 'SHELXL-97 (Sheldrick, 2008)'
_computing_structure_solution 'SHELXS-97 (Sheldrick, 2008)'
_diffrn_ambient_temperature 103(2)
_diffrn_measured_fraction_theta_full 0.996
_diffrn_measured_fraction_theta_max 0.996
_diffrn_measurement_device_type 'Bruker APEX-II CCD'
_diffrn_measurement_method '\f and \w scans'
_diffrn_radiation_monochromator graphite
_diffrn_radiation_source 'fine-focus sealed tube'
_diffrn_radiation_type MoK\a
_diffrn_radiation_wavelength 0.71073
_diffrn_reflns_av_R_equivalents 0.0558
_diffrn_reflns_av_sigmaI/netI 0.0448
_diffrn_reflns_limit_h_max 26
_diffrn_reflns_limit_h_min -26
_diffrn_reflns_limit_k_max 22
_diffrn_reflns_limit_k_min -22
_diffrn_reflns_limit_l_max 31
_diffrn_reflns_limit_l_min -31
_diffrn_reflns_number 123069
_diffrn_reflns_theta_full 33.07
_diffrn_reflns_theta_max 33.07
_diffrn_reflns_theta_min 2.06
_exptl_absorpt_coefficient_mu 2.846
_exptl_absorpt_correction_T_max 0.8478
_exptl_absorpt_correction_T_min 0.2800
_exptl_absorpt_correction_type multi-scan
_exptl_absorpt_process_details sadabs
_exptl_crystal_colour colourless
_exptl_crystal_density_diffrn 1.940
_exptl_crystal_density_method 'not measured'
_exptl_crystal_description block
_exptl_crystal_F_000 2912
_exptl_crystal_size_max 0.60
_exptl_crystal_size_mid 0.20
_exptl_crystal_size_min 0.06
_refine_diff_density_max 3.105
_refine_diff_density_min -1.956
_refine_diff_density_rms 0.292
_refine_ls_extinction_method none
_refine_ls_goodness_of_fit_ref 1.083
_refine_ls_hydrogen_treatment constr
_refine_ls_matrix_type full
_refine_ls_number_parameters 559
_refine_ls_number_reflns 19356
_refine_ls_number_restraints 0
_refine_ls_restrained_S_all 1.083
_refine_ls_R_factor_all 0.0572
_refine_ls_R_factor_gt 0.0351
_refine_ls_shift/su_max 0.003
_refine_ls_shift/su_mean 0.000
_refine_ls_structure_factor_coef Fsqd
_refine_ls_weighting_details 'calc w=1/[\s^2^(Fo^2^)+(0.0622P)^2^+0.4053P] where P=(Fo^2^+2Fc^2^)/3'
_refine_ls_weighting_scheme calc
_refine_ls_wR_factor_gt 0.0915
_refine_ls_wR_factor_ref 0.1137
_reflns_number_gt 14809
_reflns_number_total 19356
_reflns_threshold_expression >2sigma(I)
_cod_data_source_file om400141j_si_001.cif
_cod_data_source_block scw610
_cod_depositor_comments
;
The following automatic conversions were performed:

'_symmetry_cell_setting' value 'Monoclinic' changed to 'monoclinic'
according to /home/saulius/struct/CIF-dictionaries/cif_core.dic
dictionary named 'cif_core.dic' version 2.3.1 from 2005-06-27.

Automatic conversion script
Id: cif_fix_values 1891 2012-01-12 08:04:46Z andrius 
;
_cod_original_sg_symbol_H-M P2(1)/c
_cod_database_code 4080725

loop_
_symmetry_equiv_pos_as_xyz
'x, y, z'
'-x, y+1/2, -z+1/2'
'-x, -y, -z'
'x, -y-1/2, z-1/2'

loop_
_atom_site_label
_atom_site_type_symbol
_atom_site_fract_x
_atom_site_fract_y
_atom_site_fract_z
_atom_site_U_iso_or_equiv
_atom_site_adp_type
_atom_site_occupancy
_atom_site_symmetry_multiplicity
_atom_site_calc_flag
_atom_site_refinement_flags
Ga1 Ga 0.747712(19) 0.79552(2) 0.334933(15) 0.01489(7) Uani 1 1 d .
Ga2 Ga 0.806266(18) 0.34099(2) 0.350858(15) 0.01309(6) Uani 1 1 d .
Sn1 Sn 0.789261(12) 1.013316(14) 0.321712(10) 0.01585(5) Uani 1 1 d .
Sn2 Sn 0.862043(11) 0.545957(13) 0.418567(9) 0.01284(5) Uani 1 1 d .
C1 C 0.69063(16) 0.90875(18) 0.33999(13) 0.0130(5) Uani 1 1 d .
C2 C 0.58383(17) 1.00190(18) 0.39220(13) 0.0145(5) Uani 1 1 d .
C3 C 0.54367(19) 1.0409(2) 0.43563(15) 0.0192(6) Uani 1 1 d .
H3 H 0.5677 1.0441 0.4829 0.023 Uiso 1 1 calc R
C4 C 0.46786(19) 1.0751(2) 0.40855(15) 0.0202(6) Uani 1 1 d .
H4 H 0.4396 1.1012 0.4377 0.024 Uiso 1 1 calc R
C5 C 0.43302(19) 1.0715(2) 0.33914(15) 0.0197(6) Uani 1 1 d .
H5 H 0.3811 1.0952 0.3215 0.024 Uiso 1 1 calc R
C6 C 0.47262(18) 1.0341(2) 0.29560(14) 0.0175(5) Uani 1 1 d .
H6 H 0.4486 1.0322 0.2482 0.021 Uiso 1 1 calc R
C7 C 0.54902(17) 0.99895(19) 0.32256(13) 0.0140(5) Uani 1 1 d .
C8 C 0.69027(17) 0.8805(2) 0.48523(13) 0.0157(5) Uani 1 1 d .
C9 C 0.74026(18) 0.8961(2) 0.54961(14) 0.0200(6) Uani 1 1 d .
H9 H 0.7739 0.9473 0.5577 0.024 Uiso 1 1 calc R
C10 C 0.7406(2) 0.8366(2) 0.60165(15) 0.0241(7) Uani 1 1 d .
H10 H 0.7743 0.8473 0.6456 0.029 Uiso 1 1 calc R
C11 C 0.6919(2) 0.7612(2) 0.58979(15) 0.0230(6) Uani 1 1 d .
H11 H 0.6918 0.7209 0.6258 0.028 Uiso 1 1 calc R
C12 C 0.6436(2) 0.7448(2) 0.52571(15) 0.0231(6) Uani 1 1 d .
H12 H 0.6115 0.6922 0.5175 0.028 Uiso 1 1 calc R
C13 C 0.64168(19) 0.8047(2) 0.47333(14) 0.0191(6) Uani 1 1 d .
H13 H 0.6075 0.7940 0.4296 0.023 Uiso 1 1 calc R
C14 C 0.55093(17) 0.87070(19) 0.21774(13) 0.0147(5) Uani 1 1 d .
C15 C 0.50624(19) 0.8093(2) 0.24441(16) 0.0235(6) Uani 1 1 d .
H15 H 0.5138 0.8054 0.2920 0.028 Uiso 1 1 calc R
C16 C 0.4509(2) 0.7542(2) 0.20150(19) 0.0301(8) Uani 1 1 d .
H16 H 0.4206 0.7125 0.2196 0.036 Uiso 1 1 calc R
C17 C 0.4401(2) 0.7604(2) 0.13234(18) 0.0291(8) Uani 1 1 d .
H17 H 0.4010 0.7243 0.1029 0.035 Uiso 1 1 calc R
C18 C 0.4854(2) 0.8180(2) 0.10585(17) 0.0304(8) Uani 1 1 d .
H18 H 0.4790 0.8197 0.0583 0.037 Uiso 1 1 calc R
C19 C 0.5408(2) 0.8742(2) 0.14822(15) 0.0232(6) Uani 1 1 d .
H19 H 0.5715 0.9147 0.1295 0.028 Uiso 1 1 calc R
C20 C 0.90650(15) 0.41270(17) 0.37380(12) 0.0106(4) Uani 1 1 d .
C21 C 0.91843(17) 0.41572(18) 0.22949(12) 0.0137(5) Uani 1 1 d .
C22 C 0.97548(19) 0.3576(2) 0.21640(14) 0.0181(6) Uani 1 1 d .
H22 H 1.0264 0.3534 0.2475 0.022 Uiso 1 1 calc R
C23 C 0.9575(2) 0.3058(2) 0.15742(15) 0.0233(6) Uani 1 1 d .
H23 H 0.9964 0.2664 0.1484 0.028 Uiso 1 1 calc R
C24 C 0.8835(2) 0.3116(2) 0.11230(15) 0.0245(7) Uani 1 1 d .
H24 H 0.8709 0.2747 0.0730 0.029 Uiso 1 1 calc R
C25 C 0.82721(19) 0.3715(2) 0.12420(13) 0.0212(6) Uani 1 1 d .
H25 H 0.7769 0.3767 0.0922 0.025 Uiso 1 1 calc R
C26 C 0.84398(18) 0.4238(2) 0.18246(13) 0.0167(5) Uani 1 1 d .
H26 H 0.8055 0.4646 0.1904 0.020 Uiso 1 1 calc R
C27 C 1.04156(16) 0.47644(18) 0.34530(13) 0.0124(5) Uani 1 1 d .
C28 C 1.09351(18) 0.5302(2) 0.32205(15) 0.0187(6) Uani 1 1 d .
H28 H 1.0742 0.5721 0.2865 0.022 Uiso 1 1 calc R
C29 C 1.1746(2) 0.5219(2) 0.35181(16) 0.0252(7) Uani 1 1 d .
H29 H 1.2110 0.5612 0.3388 0.030 Uiso 1 1 calc R
C30 C 1.00048(16) 0.75717(18) 0.58273(13) 0.0128(5) Uani 1 1 d .
C31 C 1.03457(17) 0.8168(2) 0.54610(14) 0.0169(5) Uani 1 1 d .
H31 H 1.0608 0.7946 0.5141 0.020 Uiso 1 1 calc R
C32 C 1.03030(18) 0.9088(2) 0.55620(14) 0.0186(6) Uani 1 1 d .
H32 H 1.0545 0.9494 0.5318 0.022 Uiso 1 1 calc R
C33 C 0.99044(19) 0.9415(2) 0.60223(16) 0.0211(6) Uani 1 1 d .
H33 H 0.9866 1.0044 0.6085 0.025 Uiso 1 1 calc R
C34 C 0.9565(2) 0.8825(2) 0.63875(15) 0.0223(6) Uani 1 1 d .
H34 H 0.9299 0.9049 0.6704 0.027 Uiso 1 1 calc R
C35 C 0.96128(18) 0.7900(2) 0.62921(14) 0.0179(5) Uani 1 1 d .
H35 H 0.9379 0.7495 0.6543 0.022 Uiso 1 1 calc R
C36 C 0.93064(16) 0.58388(19) 0.60120(13) 0.0131(5) Uani 1 1 d .
C37 C 0.84895(16) 0.5968(2) 0.57477(14) 0.0171(5) Uani 1 1 d .
H37 H 0.8294 0.6407 0.5408 0.021 Uiso 1 1 calc R
C38 C 0.79717(19) 0.5439(3) 0.59934(16) 0.0260(7) Uani 1 1 d .
H38 H 0.7415 0.5526 0.5826 0.031 Uiso 1 1 calc R
C39 C 0.6468(2) 0.2661(2) 0.14204(17) 0.0285(7) Uani 1 1 d .
H39A H 0.6237 0.2253 0.1701 0.034 Uiso 1 1 calc R
H39B H 0.6930 0.2968 0.1723 0.034 Uiso 1 1 calc R
C40 C 0.6107(2) 0.5377(3) 0.4244(2) 0.0376(9) Uani 1 1 d .
H40A H 0.6158 0.4891 0.3928 0.045 Uiso 1 1 calc R
H40B H 0.6587 0.5759 0.4324 0.045 Uiso 1 1 calc R
Cl1 Cl 0.80379(5) 0.81657(5) 0.25021(4) 0.02239(15) Uani 1 1 d .
Cl2 Cl 0.84538(5) 0.78288(6) 0.42689(4) 0.02480(16) Uani 1 1 d .
Cl3 Cl 0.68269(5) 0.67039(5) 0.31745(4) 0.02742(17) Uani 1 1 d .
Cl4 Cl 0.81203(5) 0.22096(5) 0.28885(4) 0.02136(14) Uani 1 1 d .
Cl5 Cl 0.77804(5) 0.30557(6) 0.44519(4) 0.02330(15) Uani 1 1 d .
Cl6 Cl 0.70948(4) 0.42590(5) 0.29292(4) 0.02078(14) Uani 1 1 d .
Cl7 Cl 0.57584(8) 0.34596(8) 0.10354(5) 0.0517(3) Uani 1 1 d .
Cl8 Cl 0.67852(6) 0.20307(7) 0.08134(6) 0.0395(2) Uani 1 1 d .
Cl9 Cl 0.52521(6) 0.60321(7) 0.38772(5) 0.0403(2) Uani 1 1 d .
Cl10 Cl 0.60374(6) 0.49059(7) 0.50147(5) 0.0422(2) Uani 1 1 d .
P1 P 0.68361(4) 0.95801(5) 0.41648(3) 0.01288(13) Uani 1 1 d .
P2 P 0.61180(4) 0.94993(5) 0.27449(3) 0.01185(13) Uani 1 1 d .
P3 P 0.93565(4) 0.47231(5) 0.30970(3) 0.01088(12) Uani 1 1 d .
P4 P 1.00860(4) 0.63746(5) 0.57122(3) 0.01030(12) Uani 1 1 d .
S1 S 0.76171(5) 1.06004(5) 0.44092(4) 0.01964(15) Uani 1 1 d .
S2 S 0.65681(4) 1.04511(5) 0.22450(4) 0.01772(14) Uani 1 1 d .
S3 S 0.88315(4) 0.59357(5) 0.30000(3) 0.01493(13) Uani 1 1 d .
S4 S 1.00610(4) 0.61405(5) 0.47302(3) 0.01269(12) Uani 1 1 d .

loop_
_atom_site_aniso_label
_atom_site_aniso_U_11
_atom_site_aniso_U_22
_atom_site_aniso_U_33
_atom_site_aniso_U_23
_atom_site_aniso_U_13
_atom_site_aniso_U_12
Ga1 0.01616(15) 0.01345(15) 0.01381(13) -0.00045(11) 0.00171(11) 0.00304(11)
Ga2 0.01193(14) 0.01265(14) 0.01350(13) 0.00104(10) 0.00121(10) -0.00172(11)
Sn1 0.01370(9) 0.01705(10) 0.01678(9) -0.00006(7) 0.00396(7) -0.00185(7)
Sn2 0.01330(9) 0.01410(9) 0.01151(8) -0.00210(6) 0.00392(6) 0.00102(7)
C1 0.0146(12) 0.0121(12) 0.0121(10) 0.0004(9) 0.0030(9) 0.0015(10)
C2 0.0174(13) 0.0120(12) 0.0149(11) 0.0013(9) 0.0059(10) -0.0006(10)
C3 0.0262(16) 0.0170(14) 0.0165(12) 0.0008(10) 0.0096(11) 0.0020(11)
C4 0.0237(15) 0.0186(14) 0.0227(13) 0.0025(11) 0.0140(12) 0.0038(12)
C5 0.0189(14) 0.0188(14) 0.0235(13) 0.0040(11) 0.0093(11) 0.0051(11)
C6 0.0172(13) 0.0184(14) 0.0165(12) 0.0009(10) 0.0038(10) 0.0006(11)
C7 0.0164(13) 0.0123(12) 0.0140(11) 0.0005(9) 0.0050(10) 0.0009(10)
C8 0.0170(13) 0.0176(13) 0.0121(11) 0.0021(9) 0.0029(9) 0.0019(10)
C9 0.0187(14) 0.0237(15) 0.0160(12) 0.0002(11) 0.0015(10) 0.0000(12)
C10 0.0247(16) 0.0286(17) 0.0167(13) 0.0034(11) 0.0010(11) 0.0050(13)
C11 0.0272(16) 0.0226(15) 0.0203(13) 0.0080(11) 0.0081(12) 0.0073(13)
C12 0.0320(17) 0.0169(14) 0.0214(13) 0.0009(11) 0.0088(12) -0.0016(12)
C13 0.0232(15) 0.0179(14) 0.0157(12) -0.0003(10) 0.0044(11) 0.0009(11)
C14 0.0156(13) 0.0146(12) 0.0130(11) -0.0026(9) 0.0022(9) 0.0010(10)
C15 0.0220(15) 0.0266(17) 0.0223(14) -0.0059(12) 0.0067(12) -0.0064(13)
C16 0.0233(16) 0.0265(17) 0.0423(19) -0.0149(15) 0.0119(14) -0.0062(14)
C17 0.0202(16) 0.0247(17) 0.0361(18) -0.0150(14) -0.0037(13) 0.0035(13)
C18 0.040(2) 0.0267(18) 0.0192(14) -0.0057(12) -0.0029(13) 0.0053(15)
C19 0.0281(17) 0.0236(16) 0.0170(12) -0.0004(11) 0.0041(11) -0.0004(13)
C20 0.0112(11) 0.0099(11) 0.0100(10) -0.0003(8) 0.0017(8) -0.0005(9)
C21 0.0206(13) 0.0125(12) 0.0081(10) 0.0004(9) 0.0041(9) -0.0007(10)
C22 0.0228(15) 0.0178(14) 0.0140(11) -0.0021(10) 0.0055(10) 0.0021(11)
C23 0.0341(18) 0.0212(15) 0.0166(13) -0.0052(11) 0.0099(12) 0.0013(13)
C24 0.0375(19) 0.0242(16) 0.0138(12) -0.0064(11) 0.0101(12) -0.0083(14)
C25 0.0254(16) 0.0265(16) 0.0104(11) -0.0003(10) 0.0026(10) -0.0079(13)
C26 0.0192(14) 0.0194(14) 0.0111(10) 0.0002(10) 0.0035(10) -0.0024(11)
C27 0.0112(12) 0.0145(12) 0.0122(10) -0.0030(9) 0.0041(9) -0.0024(9)
C28 0.0197(14) 0.0216(15) 0.0174(12) -0.0022(11) 0.0095(11) -0.0049(11)
C29 0.0211(15) 0.0342(19) 0.0240(14) -0.0098(13) 0.0123(12) -0.0099(13)
C30 0.0128(12) 0.0129(12) 0.0116(10) -0.0006(9) 0.0008(9) 0.0024(9)
C31 0.0176(13) 0.0162(13) 0.0155(11) -0.0006(10) 0.0017(10) 0.0030(10)
C32 0.0204(14) 0.0140(13) 0.0186(12) 0.0024(10) 0.0003(11) 0.0011(11)
C33 0.0223(15) 0.0111(13) 0.0263(14) -0.0026(11) -0.0002(12) 0.0031(11)
C34 0.0285(16) 0.0194(15) 0.0208(13) -0.0047(11) 0.0095(12) 0.0057(12)
C35 0.0234(15) 0.0155(13) 0.0163(12) -0.0026(10) 0.0077(11) 0.0028(11)
C36 0.0124(12) 0.0145(12) 0.0131(10) -0.0050(9) 0.0045(9) -0.0015(10)
C37 0.0122(12) 0.0240(15) 0.0152(11) -0.0038(10) 0.0037(10) 0.0033(11)
C38 0.0142(14) 0.042(2) 0.0227(14) -0.0101(13) 0.0070(11) -0.0058(13)
C39 0.0329(19) 0.0270(17) 0.0260(15) 0.0072(13) 0.0085(13) 0.0074(14)
C40 0.031(2) 0.044(2) 0.037(2) 0.0050(17) 0.0084(16) 0.0048(17)
Cl1 0.0275(4) 0.0224(4) 0.0197(3) -0.0006(3) 0.0105(3) 0.0037(3)
Cl2 0.0219(4) 0.0297(4) 0.0180(3) -0.0007(3) -0.0034(3) 0.0084(3)
Cl3 0.0268(4) 0.0154(3) 0.0385(4) -0.0046(3) 0.0058(3) -0.0037(3)
Cl4 0.0258(4) 0.0139(3) 0.0216(3) -0.0033(2) 0.0014(3) -0.0026(3)
Cl5 0.0210(4) 0.0305(4) 0.0190(3) 0.0067(3) 0.0064(3) -0.0036(3)
Cl6 0.0157(3) 0.0217(3) 0.0226(3) 0.0041(3) 0.0008(3) 0.0033(3)
Cl7 0.0727(8) 0.0520(7) 0.0389(5) 0.0233(5) 0.0294(5) 0.0415(6)
Cl8 0.0393(5) 0.0288(5) 0.0541(6) -0.0091(4) 0.0186(4) 0.0045(4)
Cl9 0.0311(5) 0.0463(6) 0.0380(5) 0.0049(4) -0.0006(4) -0.0025(4)
Cl10 0.0433(6) 0.0413(6) 0.0346(5) 0.0039(4) -0.0028(4) -0.0119(4)
P1 0.0155(3) 0.0114(3) 0.0115(3) -0.0009(2) 0.0030(2) -0.0005(3)
P2 0.0120(3) 0.0123(3) 0.0112(3) 0.0009(2) 0.0029(2) 0.0009(2)
P3 0.0129(3) 0.0104(3) 0.0095(3) -0.0002(2) 0.0032(2) -0.0002(2)
P4 0.0111(3) 0.0104(3) 0.0092(3) -0.0008(2) 0.0022(2) 0.0012(2)
S1 0.0237(4) 0.0181(3) 0.0171(3) -0.0053(3) 0.0052(3) -0.0076(3)
S2 0.0162(3) 0.0183(3) 0.0191(3) 0.0072(3) 0.0054(3) 0.0004(3)
S3 0.0211(3) 0.0109(3) 0.0131(3) 0.0013(2) 0.0052(2) 0.0028(2)
S4 0.0143(3) 0.0140(3) 0.0098(2) -0.0016(2) 0.0032(2) -0.0004(2)

loop_
_atom_type_symbol
_atom_type_description
_atom_type_scat_dispersion_real
_atom_type_scat_dispersion_imag
_atom_type_scat_source
C C 0.0033 0.0016 'International Tables Vol C Tables 4.2.6.8 and 6.1.1.4'
H H 0.0000 0.0000 'International Tables Vol C Tables 4.2.6.8 and 6.1.1.4'
P P 0.1023 0.0942 'International Tables Vol C Tables 4.2.6.8 and 6.1.1.4'
S S 0.1246 0.1234 'International Tables Vol C Tables 4.2.6.8 and 6.1.1.4'
Cl Cl 0.1484 0.1585 'International Tables Vol C Tables 4.2.6.8 and 6.1.1.4'
Ga Ga 0.2307 1.6083 'International Tables Vol C Tables 4.2.6.8 and 6.1.1.4'
Sn Sn -0.6537 1.4246 'International Tables Vol C Tables 4.2.6.8 and 6.1.1.4'

loop_
_geom_angle_atom_site_label_1
_geom_angle_atom_site_label_2
_geom_angle_atom_site_label_3
_geom_angle
_geom_angle_site_symmetry_1
_geom_angle_site_symmetry_3
C1 Ga1 Cl3 119.66(8) . .
C1 Ga1 Cl2 108.52(8) . .
Cl3 Ga1 Cl2 108.93(4) . .
C1 Ga1 Cl1 104.53(8) . .
Cl3 Ga1 Cl1 108.11(3) . .
Cl2 Ga1 Cl1 106.27(3) . .
C20 Ga2 Cl5 107.93(7) . .
C20 Ga2 Cl6 108.75(8) . .
Cl5 Ga2 Cl6 107.38(3) . .
C20 Ga2 Cl4 113.53(8) . .
Cl5 Ga2 Cl4 111.59(3) . .
Cl6 Ga2 Cl4 107.46(3) . .
C1 Sn1 S2 73.60(6) . .
C1 Sn1 S1 74.01(6) . .
S2 Sn1 S1 107.73(2) . .
C20 Sn2 S3 74.62(6) . .
C20 Sn2 S4 96.37(6) . .
S3 Sn2 S4 86.54(2) . .
P2 C1 P1 108.04(15) . .
P2 C1 Ga1 124.17(14) . .
P1 C1 Ga1 123.72(14) . .
P2 C1 Sn1 95.93(11) . .
P1 C1 Sn1 94.98(12) . .
Ga1 C1 Sn1 98.80(11) . .
C3 C2 C7 120.5(3) . .
C3 C2 P1 125.8(2) . .
C7 C2 P1 113.6(2) . .
C4 C3 C2 118.9(3) . .
C4 C3 H3 120.6 . .
C2 C3 H3 120.6 . .
C3 C4 C5 120.6(3) . .
C3 C4 H4 119.7 . .
C5 C4 H4 119.7 . .
C6 C5 C4 121.1(3) . .
C6 C5 H5 119.5 . .
C4 C5 H5 119.5 . .
C5 C6 C7 118.7(3) . .
C5 C6 H6 120.6 . .
C7 C6 H6 120.6 . .
C2 C7 C6 120.3(3) . .
C2 C7 P2 113.9(2) . .
C6 C7 P2 125.8(2) . .
C13 C8 C9 120.0(3) . .
C13 C8 P1 118.1(2) . .
C9 C8 P1 121.9(2) . .
C10 C9 C8 119.8(3) . .
C10 C9 H9 120.1 . .
C8 C9 H9 120.1 . .
C9 C10 C11 120.2(3) . .
C9 C10 H10 119.9 . .
C11 C10 H10 119.9 . .
C12 C11 C10 120.1(3) . .
C12 C11 H11 120.0 . .
C10 C11 H11 120.0 . .
C11 C12 C13 120.3(3) . .
C11 C12 H12 119.9 . .
C13 C12 H12 119.9 . .
C12 C13 C8 119.7(3) . .
C12 C13 H13 120.2 . .
C8 C13 H13 120.2 . .
C19 C14 C15 119.3(3) . .
C19 C14 P2 122.3(2) . .
C15 C14 P2 118.1(2) . .
C16 C15 C14 120.3(3) . .
C16 C15 H15 119.9 . .
C14 C15 H15 119.9 . .
C17 C16 C15 119.6(3) . .
C17 C16 H16 120.2 . .
C15 C16 H16 120.2 . .
C18 C17 C16 120.6(3) . .
C18 C17 H17 119.7 . .
C16 C17 H17 119.7 . .
C17 C18 C19 120.4(3) . .
C17 C18 H18 119.8 . .
C19 C18 H18 119.8 . .
C14 C19 C18 119.7(3) . .
C14 C19 H19 120.1 . .
C18 C19 H19 120.1 . .
P3 C20 P4 109.17(14) . 3_766
P3 C20 Ga2 119.91(13) . .
P4 C20 Ga2 117.27(14) 3_766 .
P3 C20 Sn2 93.01(11) . .
P4 C20 Sn2 113.95(12) 3_766 .
Ga2 C20 Sn2 100.48(11) . .
C22 C21 C26 119.9(2) . .
C22 C21 P3 120.5(2) . .
C26 C21 P3 119.3(2) . .
C21 C22 C23 119.9(3) . .
C21 C22 H22 120.1 . .
C23 C22 H22 120.1 . .
C24 C23 C22 120.2(3) . .
C24 C23 H23 119.9 . .
C22 C23 H23 119.9 . .
C23 C24 C25 120.1(3) . .
C23 C24 H24 120.0 . .
C25 C24 H24 120.0 . .
C26 C25 C24 120.6(3) . .
C26 C25 H25 119.7 . .
C24 C25 H25 119.7 . .
C25 C26 C21 119.3(3) . .
C25 C26 H26 120.3 . .
C21 C26 H26 120.3 . .
C28 C27 C36 121.1(3) . 3_766
C28 C27 P3 125.1(2) . .
C36 C27 P3 113.8(2) 3_766 .
C27 C28 C29 118.7(3) . .
C27 C28 H28 120.7 . .
C29 C28 H28 120.7 . .
C28 C29 C38 120.3(3) . 3_766
C28 C29 H29 119.9 . .
C38 C29 H29 119.9 3_766 .
C31 C30 C35 119.8(3) . .
C31 C30 P4 120.0(2) . .
C35 C30 P4 120.2(2) . .
C32 C31 C30 120.1(3) . .
C32 C31 H31 120.0 . .
C30 C31 H31 120.0 . .
C31 C32 C33 119.9(3) . .
C31 C32 H32 120.0 . .
C33 C32 H32 120.0 . .
C34 C33 C32 120.1(3) . .
C34 C33 H33 119.9 . .
C32 C33 H33 119.9 . .
C33 C34 C35 120.1(3) . .
C33 C34 H34 119.9 . .
C35 C34 H34 119.9 . .
C34 C35 C30 119.9(3) . .
C34 C35 H35 120.1 . .
C30 C35 H35 120.1 . .
C37 C36 C27 120.0(3) . 3_766
C37 C36 P4 125.9(2) . .
C27 C36 P4 114.1(2) 3_766 .
C38 C37 C36 118.4(3) . .
C38 C37 H37 120.8 . .
C36 C37 H37 120.8 . .
C37 C38 C29 121.2(3) . 3_766
C37 C38 H38 119.4 . .
C29 C38 H38 119.4 3_766 .
Cl7 C39 Cl8 111.17(18) . .
Cl7 C39 H39A 109.4 . .
Cl8 C39 H39A 109.4 . .
Cl7 C39 H39B 109.4 . .
Cl8 C39 H39B 109.4 . .
H39A C39 H39B 108.0 . .
Cl10 C40 Cl9 110.6(2) . .
Cl10 C40 H40A 109.5 . .
Cl9 C40 H40A 109.5 . .
Cl10 C40 H40B 109.5 . .
Cl9 C40 H40B 109.5 . .
H40A C40 H40B 108.1 . .
C1 P1 C8 115.00(13) . .
C1 P1 C2 101.08(13) . .
C8 P1 C2 107.96(13) . .
C1 P1 S1 109.58(10) . .
C8 P1 S1 112.84(10) . .
C2 P1 S1 109.65(10) . .
C1 P2 C14 118.40(13) . .
C1 P2 C7 100.95(12) . .
C14 P2 C7 106.14(13) . .
C1 P2 S2 107.46(10) . .
C14 P2 S2 112.04(10) . .
C7 P2 S2 111.28(10) . .
C20 P3 C21 115.52(12) . .
C20 P3 C27 100.41(12) . .
C21 P3 C27 107.10(13) . .
C20 P3 S3 108.23(9) . .
C21 P3 S3 111.56(9) . .
C27 P3 S3 113.68(10) . .
C20 P4 C30 114.42(12) 3_766 .
C20 P4 C36 100.09(12) 3_766 .
C30 P4 C36 107.34(13) . .
C20 P4 S4 110.74(9) 3_766 .
C30 P4 S4 108.44(9) . .
C36 P4 S4 115.79(9) . .
P1 S1 Sn1 81.35(3) . .
P2 S2 Sn1 82.72(3) . .
P3 S3 Sn2 80.66(3) . .
P4 S4 Sn2 104.66(3) . .

loop_
_geom_bond_atom_site_label_1
_geom_bond_atom_site_label_2
_geom_bond_distance
_geom_bond_site_symmetry_2
Ga1 C1 1.973(3) .
Ga1 Cl3 2.1609(8) .
Ga1 Cl2 2.1905(7) .
Ga1 Cl1 2.2234(8) .
Ga2 C20 1.996(3) .
Ga2 Cl5 2.1773(8) .
Ga2 Cl6 2.1915(8) .
Ga2 Cl4 2.2085(8) .
Sn1 C1 2.419(3) .
Sn1 S2 2.6662(7) .
Sn1 S1 2.6970(8) .
Sn2 C20 2.397(3) .
Sn2 S3 2.6434(7) .
Sn2 S4 2.6667(7) .
C1 P2 1.760(3) .
C1 P1 1.761(3) .
C2 C3 1.394(4) .
C2 C7 1.396(4) .
C2 P1 1.802(3) .
C3 C4 1.389(4) .
C3 H3 0.9500 .
C4 C5 1.392(4) .
C4 H4 0.9500 .
C5 C6 1.379(4) .
C5 H5 0.9500 .
C6 C7 1.403(4) .
C6 H6 0.9500 .
C7 P2 1.805(3) .
C8 C13 1.394(4) .
C8 C9 1.396(4) .
C8 P1 1.799(3) .
C9 C10 1.383(4) .
C9 H9 0.9500 .
C10 C11 1.390(5) .
C10 H10 0.9500 .
C11 C12 1.382(4) .
C11 H11 0.9500 .
C12 C13 1.388(4) .
C12 H12 0.9500 .
C13 H13 0.9500 .
C14 C19 1.388(4) .
C14 C15 1.400(4) .
C14 P2 1.794(3) .
C15 C16 1.390(4) .
C15 H15 0.9500 .
C16 C17 1.381(5) .
C16 H16 0.9500 .
C17 C18 1.369(6) .
C17 H17 0.9500 .
C18 C19 1.396(5) .
C18 H18 0.9500 .
C19 H19 0.9500 .
C20 P3 1.764(3) .
C20 P4 1.773(3) 3_766
C21 C22 1.395(4) .
C21 C26 1.404(4) .
C21 P3 1.799(3) .
C22 C23 1.397(4) .
C22 H22 0.9500 .
C23 C24 1.379(5) .
C23 H23 0.9500 .
C24 C25 1.394(5) .
C24 H24 0.9500 .
C25 C26 1.389(4) .
C25 H25 0.9500 .
C26 H26 0.9500 .
C27 C28 1.383(4) .
C27 C36 1.400(4) 3_766
C27 P3 1.800(3) .
C28 C29 1.391(4) .
C28 H28 0.9500 .
C29 C38 1.394(5) 3_766
C29 H29 0.9500 .
C30 C31 1.391(4) .
C30 C35 1.396(4) .
C30 P4 1.808(3) .
C31 C32 1.390(4) .
C31 H31 0.9500 .
C32 C33 1.396(4) .
C32 H32 0.9500 .
C33 C34 1.382(5) .
C33 H33 0.9500 .
C34 C35 1.396(4) .
C34 H34 0.9500 .
C35 H35 0.9500 .
C36 C37 1.398(4) .
C36 C27 1.400(4) 3_766
C36 P4 1.815(3) .
C37 C38 1.388(5) .
C37 H37 0.9500 .
C38 C29 1.394(5) 3_766
C38 H38 0.9500 .
C39 Cl7 1.747(3) .
C39 Cl8 1.757(4) .
C39 H39A 0.9900 .
C39 H39B 0.9900 .
C40 Cl10 1.758(4) .
C40 Cl9 1.775(4) .
C40 H40A 0.9900 .
C40 H40B 0.9900 .
P1 S1 2.0134(10) .
P2 S2 2.0219(10) .
P3 S3 2.0099(10) .
P4 C20 1.773(3) 3_766
P4 S4 2.0282(9) .
